data_7032645
loop_
_publ_author_name
'Shen, Xu-Yu'
'Zhang, Long'
'Lin, Yue-Jian'
'Jin, Guo-Xin'

_publ_section_title
;
 Construction of iridium and rhodium cyclometalated macrocycles based on
 p-carborane and N,N'-donor bridging ligands.
;
_journal_issue 45
_journal_name_full 'Dalton transactions (Cambridge, England : 2003)'
_journal_page_first 17200
_journal_page_last 17208
_journal_paper_doi 10.1039/c4dt02495h
_journal_volume 43
_journal_year 2014
_chemical_formula_moiety 'C38 H44 Cl2 Ir2 N4, 2(C F3 O3 S), 2/3(C7 H8), 4/3(C H2 Cl2)'
_chemical_formula_sum 'C46 H52 Cl4.66667 F6 Ir2 N4 O6 S2'
_chemical_formula_weight 1484.87
_chemical_name_systematic 2a
_chemical_properties_physical Air-sensitive
_space_group_crystal_system monoclinic
_space_group_IT_number 15
_space_group_name_Hall '-C 2yc'
_space_group_name_H-M_alt 'C 1 2/c 1'
_symmetry_space_group_name_Hall '-C 2yc'
_symmetry_space_group_name_H-M 'C 1 2/c 1'
_atom_sites_solution_hydrogens geom
_audit_creation_method SHELXL-2013
_cell_angle_alpha 90
_cell_angle_beta 108.444(2)
_cell_angle_gamma 90
_cell_formula_units_Z 12
_cell_length_a 23.249(3)
_cell_length_b 20.772(3)
_cell_length_c 35.211(5)
_cell_measurement_reflns_used 9965
_cell_measurement_temperature 173(2)
_cell_measurement_theta_max 27.45
_cell_measurement_theta_min 2.44
_cell_volume 16131(4)
_computing_cell_refinement 'Bruker SAINT'
_computing_data_collection 'Bruker APEX2'
_computing_data_reduction 'Bruker SAINT'
_computing_molecular_graphics 'Bruker SHELXTL'
_computing_publication_material 'Bruker SHELXTL'
_computing_structure_refinement 'SHELXL-2013 (Sheldrick, 2013)'
_computing_structure_solution 'SHELXS-97 (Sheldrick, 2008)'
_diffrn_ambient_temperature 173(2)
_diffrn_measured_fraction_theta_full 0.994
_diffrn_measured_fraction_theta_max 0.992
_diffrn_measurement_device_type 'Bruker APEX-II CCD'
_diffrn_measurement_method '\f and \w scans'
_diffrn_radiation_type MoK\a
_diffrn_radiation_wavelength 0.71073
_diffrn_reflns_av_R_equivalents 0.0637
_diffrn_reflns_av_unetI/netI 0.0749
_diffrn_reflns_Laue_measured_fraction_full 0.994
_diffrn_reflns_Laue_measured_fraction_max 0.992
_diffrn_reflns_limit_h_max 30
_diffrn_reflns_limit_h_min -25
_diffrn_reflns_limit_k_max 26
_diffrn_reflns_limit_k_min -24
_diffrn_reflns_limit_l_max 45
_diffrn_reflns_limit_l_min -45
_diffrn_reflns_number 57266
_diffrn_reflns_point_group_measured_fraction_full 0.994
_diffrn_reflns_point_group_measured_fraction_max 0.992
_diffrn_reflns_theta_full 25.242
_diffrn_reflns_theta_max 27.499
_diffrn_reflns_theta_min 1.219
_exptl_absorpt_coefficient_mu 5.324
_exptl_absorpt_correction_T_max 0.746
_exptl_absorpt_correction_T_min 0.389
_exptl_absorpt_correction_type multi-scan
_exptl_absorpt_process_details sadabs
_exptl_crystal_colour red
_exptl_crystal_density_diffrn 1.834
_exptl_crystal_description prism
_exptl_crystal_F_000 8680
_exptl_crystal_size_max 0.430
_exptl_crystal_size_mid 0.130
_exptl_crystal_size_min 0.090
_platon_squeeze_details
; 
 In asymmetric unit of this data, there was disordered 
 solvent molecule (one dichloromethane) which could not be 
 restrained properly. Therefore, SQUEEZE algorithm was used 
 to omit it. 
;
_refine_diff_density_max 1.787
_refine_diff_density_min -2.577
_refine_diff_density_rms 0.213
_refine_ls_extinction_method none
_refine_ls_goodness_of_fit_ref 1.061
_refine_ls_hydrogen_treatment constr
_refine_ls_matrix_type full
_refine_ls_number_parameters 933
_refine_ls_number_reflns 18388
_refine_ls_number_restraints 109
_refine_ls_restrained_S_all 1.066
_refine_ls_R_factor_all 0.1003
_refine_ls_R_factor_gt 0.0709
_refine_ls_shift/su_max 0.002
_refine_ls_shift/su_mean 0.000
_refine_ls_structure_factor_coef Fsqd
_refine_ls_weighting_details
; 
 w=1/[\s^2^(Fo^2^)+(0.0755P)^2^+339.5220P] 
 where P=(Fo^2^+2Fc^2^)/3 
;
_refine_ls_weighting_scheme calc
_refine_ls_wR_factor_gt 0.1685
_refine_ls_wR_factor_ref 0.1804
_reflns_Friedel_coverage 0.000
_reflns_number_gt 13264
_reflns_number_total 18388
_reflns_threshold_expression 'I > 2\s(I)'
_cod_data_source_file c4dt02495h1.cif
_cod_data_source_block 2a
_cod_depositor_comments
;
Adding full bibliography for 7032645--7032650.cif.

2018-06-04
Z value and formula fixed to values more according to usual
chemical conventions.                 miguel
;
_cod_original_formula_sum 'C138 H156 Cl14 F18 Ir6 N12 O18 S6'
_cod_original_formula_weight 4454.60
_cod_original_formula_moiety '3(C38 H44 Cl2 Ir2 N4), 6(C F3 O3 S), 2(C7 H8), 4(C H2 Cl2)'
_cod_original_formula_units_Z 4
_cod_database_code 7032645
_shelx_space_group_comment
; 
The symmetry employed for this shelxl refinement is uniquely defined 
by the following loop, which should always be used as a source of 
symmetry information in preference to the above space-group names. 
They are only intended as comments. 
;
_shelx_estimated_absorpt_t_min 0.208
_shelx_estimated_absorpt_t_max 0.646
_shelxl_version_number 2013-2

loop_
_space_group_symop_operation_xyz
'x, y, z'
'-x, y, -z+1/2'
'x+1/2, y+1/2, z'
'-x+1/2, y+1/2, -z+1/2'
'-x, -y, -z'
'x, -y, z-1/2'
'-x+1/2, -y+1/2, -z'
'x+1/2, -y+1/2, z-1/2'

loop_
_atom_site_label
_atom_site_type_symbol
_atom_site_fract_x
_atom_site_fract_y
_atom_site_fract_z
_atom_site_U_iso_or_equiv
_atom_site_adp_type
_atom_site_occupancy
_atom_site_site_symmetry_order
_atom_site_calc_flag
_atom_site_refinement_flags_posn
_atom_site_refinement_flags_adp
Ir1 Ir 0.93718(2) 0.20036(2) 0.12602(2) 0.03307(11) Uani 1 1 d . .
Ir2 Ir 0.88043(2) 0.59447(2) 0.09141(2) 0.03223(12) Uani 1 1 d . .
Ir3 Ir 0.83589(2) 0.79936(2) 0.27951(2) 0.03270(11) Uani 1 1 d . .
Cl1 Cl 0.88664(16) 0.22789(16) 0.17333(9) 0.0512(8) Uani 1 1 d . .
Cl2 Cl 0.96290(13) 0.58513(14) 0.15208(10) 0.0458(7) Uani 1 1 d . .
Cl3 Cl 0.78664(14) 0.71584(17) 0.23461(9) 0.0506(8) Uani 1 1 d . .
N1 N 0.8621(4) 0.1413(4) 0.0997(3) 0.0291(18) Uani 1 1 d . .
N2 N 0.8763(4) 0.2606(4) 0.0855(2) 0.0275(18) Uani 1 1 d . .
N3 N 0.9224(4) 0.5228(4) 0.0683(3) 0.0311(19) Uani 1 1 d . .
N4 N 0.9413(4) 0.6446(4) 0.0698(3) 0.0326(19) Uani 1 1 d . .
N5 N 0.8303(4) 0.7352(4) 0.3241(3) 0.033(2) Uani 1 1 d . .
N6 N 0.9154(4) 0.7461(4) 0.2913(3) 0.0307(19) Uani 1 1 d . .
S1 S 0.91483(17) 0.89262(13) 0.11471(9) 0.0468(7) Uani 1 1 d . .
S2 S 0.32579(17) 0.68067(16) 0.94807(11) 0.0571(9) Uani 1 1 d . .
S3 S 0.88931(17) 0.5437(2) 0.94119(13) 0.0712(12) Uani 1 1 d . .
O1 O 0.9505(5) 0.8352(4) 0.1268(3) 0.066(3) Uani 1 1 d . .
O2 O 0.9401(6) 0.9501(5) 0.1369(3) 0.076(3) Uani 1 1 d . .
O3 O 0.8512(6) 0.8853(5) 0.1086(4) 0.086(4) Uani 1 1 d . .
O4 O 0.3427(5) 0.7286(4) 0.9770(3) 0.064(3) Uani 1 1 d . .
O5 O 0.3461(10) 0.6958(8) 0.9146(4) 0.141(7) Uani 1 1 d . U
O6 O 0.2680(6) 0.6571(7) 0.9375(7) 0.155(8) Uani 1 1 d . U
O7 O 0.9430(5) 0.5784(5) 0.9477(3) 0.076(3) Uani 1 1 d . .
O8 O 0.8472(9) 0.5710(12) 0.9584(6) 0.172(9) Uani 1 1 d . .
O9 O 0.8919(6) 0.4794(7) 0.9491(4) 0.103(5) Uani 1 1 d . .
F1 F 0.8879(5) 0.9587(4) 0.0483(3) 0.081(3) Uani 1 1 d . .
F2 F 0.9747(5) 0.9154(5) 0.0645(3) 0.095(3) Uani 1 1 d . .
F3 F 0.8953(6) 0.8566(5) 0.0415(3) 0.105(4) Uani 1 1 d . .
F4 F 0.3617(5) 0.5637(4) 0.9435(3) 0.093(3) Uani 1 1 d . .
F5 F 0.4305(5) 0.6250(6) 0.9766(3) 0.097(3) Uani 1 1 d . .
F6 F 0.3645(6) 0.5924(7) 1.0010(4) 0.134(5) Uani 1 1 d . .
F7 F 0.7976(5) 0.5201(7) 0.8781(4) 0.134(6) Uani 1 1 d . .
F8 F 0.8366(5) 0.6141(6) 0.8783(3) 0.105(4) Uani 1 1 d . .
F9 F 0.8860(9) 0.5267(9) 0.8705(5) 0.173(8) Uani 1 1 d . .
C1 C 0.8577(5) 0.0801(5) 0.1101(4) 0.036(2) Uani 1 1 d . .
H1 H 0.8896 0.0609 0.1309 0.044 Uiso 1 1 calc R U
C2 C 0.8042(5) 0.0435(6) 0.0895(4) 0.045(3) Uani 1 1 d . .
H2 H 0.8012 -0.0006 0.0958 0.054 Uiso 1 1 calc R U
C3 C 0.7586(5) 0.0725(6) 0.0613(4) 0.043(3) Uani 1 1 d . .
H3 H 0.7223 0.0496 0.0483 0.052 Uiso 1 1 calc R U
C4 C 0.7649(5) 0.1355(5) 0.0513(3) 0.037(3) Uani 1 1 d . .
H4 H 0.7333 0.1558 0.0309 0.044 Uiso 1 1 calc R U
C5 C 0.8169(5) 0.1692(5) 0.0709(3) 0.031(2) Uani 1 1 d . .
C6 C 0.8258(5) 0.2362(5) 0.0630(3) 0.033(2) Uani 1 1 d . .
H6 H 0.7968 0.2604 0.0430 0.039 Uiso 1 1 calc R U
C7 C 0.8888(4) 0.3276(5) 0.0807(3) 0.031(2) Uani 1 1 d . .
C8 C 0.8841(4) 0.3516(5) 0.0430(3) 0.027(2) Uani 1 1 d . .
H8 H 0.8724 0.3244 0.0201 0.032 Uiso 1 1 calc R U
C9 C 0.8966(4) 0.4159(4) 0.0395(3) 0.029(2) Uani 1 1 d . .
H9 H 0.8954 0.4325 0.0142 0.035 Uiso 1 1 calc R U
C10 C 0.9107(4) 0.4558(4) 0.0716(3) 0.025(2) Uani 1 1 d . .
C11 C 0.9148(6) 0.4308(5) 0.1092(4) 0.042(3) Uani 1 1 d . .
H11 H 0.9260 0.4580 0.1321 0.051 Uiso 1 1 calc R U
C12 C 0.9030(5) 0.3679(5) 0.1128(4) 0.039(3) Uani 1 1 d . .
H12 H 0.9045 0.3514 0.1383 0.046 Uiso 1 1 calc R U
C13 C 0.9597(5) 0.5409(5) 0.0496(3) 0.033(2) Uani 1 1 d . .
H13 H 0.9781 0.5111 0.0366 0.040 Uiso 1 1 calc R U
C14 C 0.9715(5) 0.6097(5) 0.0499(4) 0.038(3) Uani 1 1 d . .
C15 C 1.0133(5) 0.6362(6) 0.0340(4) 0.044(3) Uani 1 1 d . .
H15 H 1.0322 0.6106 0.0190 0.053 Uiso 1 1 calc R U
C16 C 1.0270(6) 0.7012(6) 0.0405(4) 0.052(3) Uani 1 1 d . .
H16 H 1.0564 0.7206 0.0305 0.062 Uiso 1 1 calc R U
C17 C 0.9976(6) 0.7369(6) 0.0614(4) 0.051(3) Uani 1 1 d . .
H17 H 1.0062 0.7814 0.0662 0.061 Uiso 1 1 calc R U
C18 C 0.9553(6) 0.7073(5) 0.0753(4) 0.046(3) Uani 1 1 d . .
H18 H 0.9349 0.7326 0.0896 0.055 Uiso 1 1 calc R U
C19 C 1.0118(4) 0.2037(5) 0.1013(4) 0.036(2) Uani 1 1 d . .
C20 C 1.0245(5) 0.2450(6) 0.1349(4) 0.046(3) Uani 1 1 d . .
C21 C 1.0280(5) 0.2083(6) 0.1686(4) 0.052(3) Uani 1 1 d . .
C22 C 1.0139(5) 0.1411(6) 0.1561(4) 0.048(3) Uani 1 1 d . .
C23 C 1.0047(5) 0.1385(5) 0.1142(4) 0.040(3) Uani 1 1 d . .
C24 C 1.0048(6) 0.2218(7) 0.0589(4) 0.053(3) Uani 1 1 d . .
H24A H 0.9985 0.2683 0.0555 0.080 Uiso 1 1 calc R U
H24B H 0.9698 0.1991 0.0408 0.080 Uiso 1 1 calc R U
H24C H 1.0415 0.2097 0.0526 0.080 Uiso 1 1 calc R U
C25 C 1.0419(6) 0.3150(6) 0.1344(5) 0.055(4) Uani 1 1 d . .
H25A H 1.0239 0.3400 0.1514 0.083 Uiso 1 1 calc R U
H25B H 1.0270 0.3314 0.1069 0.083 Uiso 1 1 calc R U
H25C H 1.0862 0.3191 0.1446 0.083 Uiso 1 1 calc R U
C26 C 1.0452(8) 0.2309(9) 0.2118(5) 0.076(5) Uani 1 1 d . .
H26A H 1.0894 0.2337 0.2230 0.114 Uiso 1 1 calc R U
H26B H 1.0299 0.2001 0.2274 0.114 Uiso 1 1 calc R U
H26C H 1.0273 0.2733 0.2128 0.114 Uiso 1 1 calc R U
C27 C 1.0157(8) 0.0839(7) 0.1827(5) 0.071(5) Uani 1 1 d . .
H27A H 0.9913 0.0490 0.1668 0.107 Uiso 1 1 calc R U
H27B H 0.9992 0.0962 0.2041 0.107 Uiso 1 1 calc R U
H27C H 1.0577 0.0695 0.1945 0.107 Uiso 1 1 calc R U
C28 C 0.9922(6) 0.0807(6) 0.0876(5) 0.057(4) Uani 1 1 d . .
H28A H 1.0307 0.0614 0.0876 0.085 Uiso 1 1 calc R U
H28B H 0.9689 0.0936 0.0603 0.085 Uiso 1 1 calc R U
H28C H 0.9690 0.0493 0.0975 0.085 Uiso 1 1 calc R U
C29 C 0.8165(6) 0.6580(6) 0.1027(5) 0.054(4) Uani 1 1 d . U
C30 C 0.7985(6) 0.6424(8) 0.0599(5) 0.075(5) Uani 1 1 d . U
C31 C 0.7885(5) 0.5722(6) 0.0600(4) 0.048(3) Uani 1 1 d . .
C32 C 0.7988(5) 0.5542(7) 0.0989(4) 0.053(3) Uani 1 1 d . .
C33 C 0.8147(7) 0.6049(10) 0.1233(6) 0.078(5) Uani 1 1 d . U
C34 C 0.8276(10) 0.7260(10) 0.1223(8) 0.133(10) Uani 1 1 d . U
H34A H 0.7940 0.7371 0.1322 0.200 Uiso 1 1 calc R U
H34B H 0.8302 0.7577 0.1023 0.200 Uiso 1 1 calc R U
H34C H 0.8657 0.7258 0.1446 0.200 Uiso 1 1 calc R U
C35 C 0.7908(10) 0.6824(13) 0.0258(9) 0.159(12) Uani 1 1 d . U
H35A H 0.7895 0.6557 0.0026 0.239 Uiso 1 1 calc R U
H35B H 0.8249 0.7126 0.0311 0.239 Uiso 1 1 calc R U
H35C H 0.7528 0.7066 0.0202 0.239 Uiso 1 1 calc R U
C36 C 0.7666(9) 0.5281(11) 0.0254(6) 0.112(8) Uani 1 1 d . U
H36A H 0.7924 0.4897 0.0301 0.168 Uiso 1 1 calc R U
H36B H 0.7680 0.5499 0.0011 0.168 Uiso 1 1 calc R U
H36C H 0.7247 0.5153 0.0223 0.168 Uiso 1 1 calc R U
C37 C 0.7872(7) 0.4859(9) 0.1125(6) 0.093(6) Uani 1 1 d . U
H37A H 0.8138 0.4785 0.1399 0.139 Uiso 1 1 calc R U
H37B H 0.7958 0.4538 0.0946 0.139 Uiso 1 1 calc R U
H37C H 0.7448 0.4823 0.1116 0.139 Uiso 1 1 calc R U
C38 C 0.8287(10) 0.6013(13) 0.1688(6) 0.112(8) Uani 1 1 d . U
H38A H 0.8608 0.6322 0.1818 0.169 Uiso 1 1 calc R U
H38B H 0.8423 0.5577 0.1781 0.169 Uiso 1 1 calc R U
H38C H 0.7921 0.6116 0.1757 0.169 Uiso 1 1 calc R U
C39 C 0.7823(6) 0.7265(7) 0.3377(4) 0.047(3) Uani 1 1 d . .
H39 H 0.7480 0.7537 0.3280 0.057 Uiso 1 1 calc R U
C40 C 0.7817(6) 0.6799(7) 0.3648(4) 0.054(3) Uani 1 1 d . .
H40 H 0.7473 0.6747 0.3736 0.065 Uiso 1 1 calc R U
C41 C 0.8292(6) 0.6421(7) 0.3788(4) 0.056(4) Uani 1 1 d . .
H41 H 0.8285 0.6100 0.3979 0.068 Uiso 1 1 calc R U
C42 C 0.8800(7) 0.6475(7) 0.3665(4) 0.056(3) Uani 1 1 d . .
H42 H 0.9144 0.6206 0.3771 0.067 Uiso 1 1 calc R U
C43 C 0.8783(5) 0.6953(6) 0.3375(3) 0.040(3) Uani 1 1 d . .
C44 C 0.9246(5) 0.7028(6) 0.3205(3) 0.041(3) Uani 1 1 d . .
H44 H 0.9608 0.6782 0.3293 0.050 Uiso 1 1 calc R U
C45 C 0.9591(5) 0.7490(5) 0.2714(3) 0.029(2) Uani 1 1 d . .
C46 C 0.9380(5) 0.7528(5) 0.2291(3) 0.033(2) Uani 1 1 d . .
H46 H 0.8958 0.7557 0.2150 0.040 Uiso 1 1 calc R U
C47 C 0.9803(4) 0.7524(5) 0.2083(3) 0.030(2) Uani 1 1 d . .
H47 H 0.9668 0.7544 0.1799 0.037 Uiso 1 1 calc R U
C48 C 0.8213(7) 0.8774(6) 0.2373(4) 0.055(4) Uani 1 1 d . .
C49 C 0.7687(6) 0.8716(7) 0.2509(4) 0.056(4) Uani 1 1 d . .
C50 C 0.7883(6) 0.8816(6) 0.2931(4) 0.050(3) Uani 1 1 d . .
C51 C 0.8537(7) 0.8928(6) 0.3062(3) 0.051(3) Uani 1 1 d . .
C52 C 0.8720(6) 0.8925(6) 0.2702(4) 0.045(3) Uani 1 1 d . .
C53 C 0.8197(8) 0.8757(7) 0.1947(4) 0.071(5) Uani 1 1 d . .
H53A H 0.8003 0.9149 0.1811 0.106 Uiso 1 1 calc R U
H53B H 0.7966 0.8380 0.1815 0.106 Uiso 1 1 calc R U
H53C H 0.8612 0.8730 0.1935 0.106 Uiso 1 1 calc R U
C54 C 0.7062(8) 0.8590(10) 0.2262(6) 0.097(7) Uani 1 1 d . .
H54A H 0.6880 0.8272 0.2395 0.146 Uiso 1 1 calc R U
H54B H 0.7059 0.8422 0.2001 0.146 Uiso 1 1 calc R U
H54C H 0.6828 0.8991 0.2224 0.146 Uiso 1 1 calc R U
C55 C 0.7482(9) 0.8857(9) 0.3194(5) 0.086(6) Uani 1 1 d . .
H55A H 0.7314 0.9293 0.3180 0.129 Uiso 1 1 calc R U
H55B H 0.7722 0.8761 0.3472 0.129 Uiso 1 1 calc R U
H55C H 0.7150 0.8546 0.3102 0.129 Uiso 1 1 calc R U
C56 C 0.8936(8) 0.9095(8) 0.3482(4) 0.074(5) Uani 1 1 d . .
H56A H 0.9363 0.9033 0.3502 0.111 Uiso 1 1 calc R U
H56B H 0.8835 0.8815 0.3675 0.111 Uiso 1 1 calc R U
H56C H 0.8870 0.9545 0.3540 0.111 Uiso 1 1 calc R U
C57 C 0.9321(8) 0.9093(7) 0.2694(5) 0.075(5) Uani 1 1 d . .
H57A H 0.9413 0.8845 0.2484 0.112 Uiso 1 1 calc R U
H57B H 0.9620 0.8993 0.2954 0.112 Uiso 1 1 calc R U
H57C H 0.9335 0.9554 0.2638 0.112 Uiso 1 1 calc R U
C58 C 0.9176(8) 0.9074(6) 0.0649(5) 0.063(4) Uani 1 1 d . .
C59 C 0.3721(7) 0.6133(7) 0.9686(4) 0.052(3) Uani 1 1 d . .
C60 C 0.8473(10) 0.5526(13) 0.8900(7) 0.118(9) Uani 1 1 d . .
C61 C 0.933(3) 0.501(3) 0.2639(17) 0.31(3) Uani 1 1 d . U
H61A H 0.9545 0.4854 0.2913 0.371 Uiso 1 1 calc R U
H61B H 0.9629 0.5262 0.2555 0.371 Uiso 1 1 calc R U
Cl4 Cl 0.9204(5) 0.4342(7) 0.2349(5) 0.269(7) Uani 1 1 d . U
Cl5 Cl 0.8847(7) 0.5537(8) 0.2696(4) 0.294(8) Uani 1 1 d . U
C62 C 0.1596(6) 0.2036(8) 0.0803(5) 0.112(7) Uani 1 1 d DG U
C63 C 0.1707(5) 0.2102(8) 0.1208(5) 0.078(5) Uani 1 1 d G .
H63 H 0.1782 0.2517 0.1328 0.093 Uiso 1 1 calc R U
C64 C 0.1707(6) 0.1570(10) 0.1440(5) 0.141(11) Uani 1 1 d G .
H64 H 0.1784 0.1617 0.1720 0.169 Uiso 1 1 calc R U
C65 C 0.1598(6) 0.0972(8) 0.1267(6) 0.144(10) Uani 1 1 d G U
H65 H 0.1599 0.0604 0.1427 0.173 Uiso 1 1 calc R U
C66 C 0.1487(5) 0.0905(8) 0.0862(6) 0.098(6) Uani 1 1 d G U
H66 H 0.1412 0.0490 0.0742 0.118 Uiso 1 1 calc R U
C67 C 0.1486(6) 0.1437(10) 0.0630(4) 0.110(7) Uani 1 1 d G U
H67 H 0.1410 0.1391 0.0350 0.132 Uiso 1 1 calc R U
C68 C 0.1559(15) 0.2614(16) 0.0561(12) 0.241(19) Uani 1 1 d D U
H68A H 0.1368 0.2961 0.0666 0.361 Uiso 1 1 calc R U
H68B H 0.1318 0.2523 0.0283 0.361 Uiso 1 1 calc R U
H68C H 0.1969 0.2746 0.0571 0.361 Uiso 1 1 calc R U

loop_
_atom_site_aniso_label
_atom_site_aniso_U_11
_atom_site_aniso_U_22
_atom_site_aniso_U_33
_atom_site_aniso_U_23
_atom_site_aniso_U_13
_atom_site_aniso_U_12
Ir1 0.0323(2) 0.0271(2) 0.0383(2) 0.00155(18) 0.00901(17) -0.00719(16)
Ir2 0.0281(2) 0.02319(19) 0.0512(3) -0.01253(18) 0.02071(18) -0.00744(15)
Ir3 0.0335(2) 0.0399(2) 0.0256(2) -0.00265(18) 0.01079(16) 0.01323(17)
Cl1 0.066(2) 0.0559(19) 0.0372(16) -0.0035(14) 0.0244(15) -0.0140(15)
Cl2 0.0412(15) 0.0418(16) 0.0546(18) -0.0137(13) 0.0154(13) -0.0121(12)
Cl3 0.0459(16) 0.063(2) 0.0431(16) -0.0203(15) 0.0138(13) -0.0023(14)
N1 0.026(4) 0.026(4) 0.040(5) -0.001(4) 0.018(4) -0.003(3)
N2 0.027(4) 0.028(4) 0.031(5) -0.007(4) 0.013(4) -0.010(3)
N3 0.031(4) 0.024(4) 0.042(5) -0.003(4) 0.016(4) -0.005(3)
N4 0.034(5) 0.026(4) 0.042(5) -0.006(4) 0.018(4) 0.000(3)
N5 0.029(4) 0.044(5) 0.030(5) -0.001(4) 0.017(4) 0.009(4)
N6 0.026(4) 0.034(5) 0.035(5) -0.003(4) 0.013(4) 0.009(3)
S1 0.074(2) 0.0236(14) 0.0429(17) 0.0030(12) 0.0182(16) -0.0021(13)
S2 0.066(2) 0.0370(17) 0.058(2) -0.0155(15) 0.0042(17) 0.0089(15)
S3 0.0436(19) 0.095(3) 0.069(3) 0.037(2) 0.0107(18) 0.0050(19)
O1 0.103(8) 0.036(5) 0.055(6) 0.009(4) 0.016(6) 0.014(5)
O2 0.124(10) 0.039(5) 0.056(6) 0.000(5) 0.017(6) -0.008(6)
O3 0.094(9) 0.061(7) 0.118(10) 0.005(7) 0.057(8) -0.008(6)
O4 0.085(7) 0.040(5) 0.064(6) -0.021(5) 0.021(5) -0.005(5)
O5 0.25(2) 0.123(12) 0.057(8) 0.025(8) 0.062(10) 0.070(12)
O6 0.058(8) 0.074(9) 0.29(2) -0.076(11) -0.006(10) 0.013(6)
O7 0.076(7) 0.073(8) 0.067(7) -0.003(6) 0.007(6) -0.006(6)
O8 0.143(16) 0.26(2) 0.160(16) 0.051(16) 0.121(14) 0.051(15)
O9 0.088(9) 0.098(10) 0.100(10) 0.058(8) -0.004(7) -0.018(7)
F1 0.104(7) 0.058(5) 0.069(6) 0.027(5) 0.011(5) 0.026(5)
F2 0.097(8) 0.099(8) 0.110(8) 0.020(6) 0.062(7) 0.017(6)
F3 0.157(11) 0.084(7) 0.054(6) -0.013(5) 0.005(6) 0.034(7)
F4 0.111(8) 0.053(6) 0.105(8) -0.020(5) 0.018(6) 0.022(5)
F5 0.076(7) 0.106(8) 0.105(8) -0.002(7) 0.021(6) 0.017(6)
F6 0.140(11) 0.145(12) 0.161(12) 0.052(10) 0.111(10) 0.038(9)
F7 0.076(7) 0.163(12) 0.130(10) 0.077(9) -0.014(7) -0.054(8)
F8 0.076(7) 0.126(9) 0.105(8) 0.074(7) 0.016(6) -0.011(6)
F9 0.215(18) 0.176(16) 0.174(15) -0.068(12) 0.127(15) -0.074(14)
C1 0.034(6) 0.025(5) 0.050(7) 0.001(5) 0.014(5) 0.000(4)
C2 0.044(7) 0.032(6) 0.067(8) 0.002(6) 0.030(6) -0.012(5)
C3 0.040(6) 0.038(6) 0.054(7) -0.019(6) 0.018(6) -0.016(5)
C4 0.036(6) 0.041(6) 0.038(6) -0.017(5) 0.019(5) -0.016(5)
C5 0.042(6) 0.033(5) 0.025(5) -0.003(4) 0.021(5) 0.001(4)
C6 0.042(6) 0.030(5) 0.033(6) 0.001(4) 0.021(5) 0.010(4)
C7 0.026(5) 0.024(5) 0.046(6) 0.002(4) 0.014(5) 0.001(4)
C8 0.027(5) 0.026(5) 0.033(5) -0.004(4) 0.017(4) -0.003(4)
C9 0.024(5) 0.022(5) 0.043(6) 0.007(4) 0.012(4) -0.001(4)
C10 0.029(5) 0.019(4) 0.035(5) -0.006(4) 0.020(4) -0.003(4)
C11 0.054(7) 0.027(6) 0.050(7) -0.016(5) 0.023(6) -0.013(5)
C12 0.048(7) 0.025(5) 0.048(7) -0.006(5) 0.024(6) -0.005(5)
C13 0.034(5) 0.032(6) 0.036(6) -0.010(5) 0.016(5) -0.012(4)
C14 0.026(5) 0.027(6) 0.064(8) -0.007(5) 0.017(5) -0.006(4)
C15 0.038(6) 0.035(6) 0.066(8) -0.018(6) 0.026(6) -0.015(5)
C16 0.066(8) 0.041(7) 0.052(7) -0.003(6) 0.024(7) -0.029(6)
C17 0.057(8) 0.027(6) 0.075(9) -0.005(6) 0.030(7) -0.012(5)
C18 0.054(7) 0.027(6) 0.065(8) -0.008(6) 0.029(6) -0.005(5)
C19 0.018(4) 0.036(6) 0.051(7) 0.002(5) 0.007(4) -0.001(4)
C20 0.032(6) 0.035(6) 0.059(8) 0.005(6) -0.002(5) -0.009(5)
C21 0.026(5) 0.050(8) 0.068(9) -0.002(7) -0.001(6) -0.009(5)
C22 0.031(6) 0.042(7) 0.056(8) 0.013(6) -0.006(5) -0.004(5)
C23 0.022(5) 0.035(6) 0.064(8) 0.002(5) 0.014(5) 0.001(4)
C24 0.048(7) 0.054(8) 0.074(9) -0.001(7) 0.041(7) 0.003(6)
C25 0.046(7) 0.040(7) 0.071(9) 0.012(6) 0.006(7) -0.003(5)
C26 0.067(10) 0.095(13) 0.052(9) -0.003(9) 0.000(8) -0.009(9)
C27 0.080(11) 0.051(9) 0.076(11) 0.024(8) 0.015(9) -0.007(7)
C28 0.048(7) 0.043(7) 0.089(11) -0.005(7) 0.033(7) -0.004(6)
C29 0.037(6) 0.039(7) 0.095(10) -0.025(7) 0.034(7) 0.004(5)
C30 0.032(6) 0.100(11) 0.106(11) 0.077(9) 0.041(7) 0.036(6)
C31 0.028(6) 0.055(8) 0.059(8) -0.024(6) 0.011(5) 0.005(5)
C32 0.031(6) 0.072(10) 0.063(9) 0.013(7) 0.025(6) -0.001(6)
C33 0.050(8) 0.096(12) 0.106(12) -0.007(10) 0.050(8) 0.003(8)
C34 0.095(14) 0.098(14) 0.22(2) -0.103(16) 0.077(16) -0.030(11)
C35 0.093(15) 0.19(2) 0.22(2) 0.15(2) 0.075(16) 0.070(15)
C36 0.070(11) 0.143(18) 0.114(15) -0.075(14) 0.015(11) 0.009(11)
C37 0.053(9) 0.108(14) 0.124(15) 0.050(12) 0.038(10) 0.004(9)
C38 0.094(14) 0.18(2) 0.076(12) -0.022(13) 0.051(11) -0.004(14)
C39 0.043(7) 0.062(8) 0.047(7) -0.003(6) 0.029(6) 0.009(6)
C40 0.049(7) 0.080(10) 0.045(7) 0.006(7) 0.032(6) 0.006(7)
C41 0.060(8) 0.071(9) 0.052(8) 0.025(7) 0.038(7) 0.019(7)
C42 0.063(8) 0.061(9) 0.050(8) 0.017(7) 0.027(7) 0.009(7)
C43 0.040(6) 0.052(7) 0.029(5) -0.001(5) 0.011(5) 0.017(5)
C44 0.026(5) 0.055(7) 0.047(7) 0.013(6) 0.017(5) 0.022(5)
C45 0.032(5) 0.031(5) 0.027(5) 0.002(4) 0.012(4) 0.006(4)
C46 0.039(6) 0.038(6) 0.027(5) 0.005(4) 0.016(5) 0.010(5)
C47 0.030(5) 0.037(6) 0.028(5) -0.002(4) 0.014(4) -0.001(4)
C48 0.086(10) 0.047(7) 0.032(6) 0.006(6) 0.017(7) 0.033(7)
C49 0.061(8) 0.059(8) 0.043(7) 0.000(6) 0.009(6) 0.036(7)
C50 0.055(8) 0.052(7) 0.054(8) 0.000(6) 0.034(6) 0.020(6)
C51 0.080(9) 0.044(7) 0.027(6) 0.000(5) 0.014(6) 0.028(6)
C52 0.064(8) 0.033(6) 0.041(7) 0.009(5) 0.020(6) 0.007(5)
C53 0.125(14) 0.053(9) 0.039(7) 0.021(6) 0.033(8) 0.040(9)
C54 0.074(12) 0.116(17) 0.085(13) 0.023(12) 0.001(10) 0.046(11)
C55 0.118(15) 0.079(12) 0.080(12) -0.005(9) 0.061(11) 0.048(11)
C56 0.100(13) 0.059(9) 0.054(9) -0.028(8) 0.011(9) 0.009(9)
C57 0.109(14) 0.040(8) 0.081(11) -0.020(8) 0.038(10) -0.017(8)
C58 0.085(11) 0.031(7) 0.060(9) 0.007(6) 0.008(8) 0.016(7)
C59 0.063(9) 0.054(8) 0.041(7) 0.007(6) 0.019(6) -0.010(6)
C60 0.089(15) 0.14(2) 0.105(17) 0.059(16) 0.004(13) -0.044(15)
C61 0.29(3) 0.30(3) 0.32(3) -0.056(19) 0.08(2) 0.018(19)
Cl4 0.176(10) 0.238(12) 0.351(17) 0.006(12) 0.023(10) -0.091(9)
Cl5 0.258(14) 0.324(16) 0.232(12) -0.128(12) -0.017(10) 0.091(12)
C62 0.083(12) 0.137(16) 0.135(15) 0.011(13) 0.060(11) 0.030(11)
C63 0.048(9) 0.079(12) 0.105(15) -0.034(11) 0.024(9) -0.005(8)
C64 0.050(11) 0.15(2) 0.22(3) -0.03(2) 0.039(16) 0.001(14)
C65 0.074(12) 0.153(18) 0.20(2) 0.013(16) 0.043(13) 0.011(12)
C66 0.047(8) 0.095(12) 0.153(16) -0.035(12) 0.031(10) -0.007(8)
C67 0.067(10) 0.154(16) 0.121(14) -0.029(13) 0.044(10) 0.029(11)
C68 0.15(2) 0.35(4) 0.27(3) 0.04(3) 0.14(2) -0.05(2)

loop_
_atom_type_symbol
_atom_type_description
_atom_type_scat_dispersion_real
_atom_type_scat_dispersion_imag
_atom_type_scat_source
C C 0.0033 0.0016 'International Tables Vol C Tables 4.2.6.8 and 6.1.1.4'
H H 0.0000 0.0000 'International Tables Vol C Tables 4.2.6.8 and 6.1.1.4'
N N 0.0061 0.0033 'International Tables Vol C Tables 4.2.6.8 and 6.1.1.4'
O O 0.0106 0.0060 'International Tables Vol C Tables 4.2.6.8 and 6.1.1.4'
F F 0.0171 0.0103 'International Tables Vol C Tables 4.2.6.8 and 6.1.1.4'
S S 0.1246 0.1234 'International Tables Vol C Tables 4.2.6.8 and 6.1.1.4'
Ir Ir -1.4442 7.9887 'International Tables Vol C Tables 4.2.6.8 and 6.1.1.4'
Cl Cl 0.1484 0.1585 'International Tables Vol C Tables 4.2.6.8 and 6.1.1.4'

loop_
_geom_angle_atom_site_label_1
_geom_angle_atom_site_label_2
_geom_angle_atom_site_label_3
_geom_angle
_geom_angle_site_symmetry_1
N2 Ir1 N1 76.0(3) .
N2 Ir1 C22 163.8(4) .
N1 Ir1 C22 109.1(4) .
N2 Ir1 C20 104.2(4) .
N1 Ir1 C20 158.1(4) .
C22 Ir1 C20 65.2(4) .
N2 Ir1 C23 126.9(4) .
N1 Ir1 C23 96.9(4) .
C22 Ir1 C23 38.5(5) .
C20 Ir1 C23 65.1(5) .
N2 Ir1 C19 99.3(4) .
N1 Ir1 C19 120.0(4) .
C22 Ir1 C19 64.7(5) .
C20 Ir1 C19 38.1(5) .
C23 Ir1 C19 39.1(4) .
N2 Ir1 C21 136.8(4) .
N1 Ir1 C21 147.2(4) .
C22 Ir1 C21 39.7(5) .
C20 Ir1 C21 37.4(5) .
C23 Ir1 C21 64.8(5) .
C19 Ir1 C21 63.2(5) .
N2 Ir1 Cl1 87.5(2) .
N1 Ir1 Cl1 85.7(2) .
C22 Ir1 Cl1 107.9(4) .
C20 Ir1 Cl1 116.2(4) .
C23 Ir1 Cl1 145.1(3) .
C19 Ir1 Cl1 154.3(3) .
C21 Ir1 Cl1 94.9(4) .
N3 Ir2 N4 76.0(3) .
N3 Ir2 C29 164.4(4) .
N4 Ir2 C29 110.8(5) .
N3 Ir2 C31 99.1(4) .
N4 Ir2 C31 127.3(5) .
C29 Ir2 C31 65.4(5) .
N3 Ir2 C30 125.7(6) .
N4 Ir2 C30 100.1(4) .
C29 Ir2 C30 40.6(6) .
C31 Ir2 C30 40.7(6) .
N3 Ir2 C32 108.0(5) .
N4 Ir2 C32 163.7(4) .
C29 Ir2 C32 61.6(6) .
C31 Ir2 C32 37.1(5) .
C30 Ir2 C32 64.5(5) .
N3 Ir2 C33 140.0(6) .
N4 Ir2 C33 143.9(6) .
C29 Ir2 C33 36.0(6) .
C31 Ir2 C33 62.3(6) .
C30 Ir2 C33 64.1(6) .
C32 Ir2 C33 35.9(6) .
N3 Ir2 Cl2 87.1(3) .
N4 Ir2 Cl2 85.5(3) .
C29 Ir2 Cl2 107.2(4) .
C31 Ir2 Cl2 147.2(4) .
C30 Ir2 Cl2 147.2(6) .
C32 Ir2 Cl2 110.3(4) .
C33 Ir2 Cl2 92.4(5) .
N6 Ir3 N5 77.0(3) .
N6 Ir3 C51 111.0(4) .
N5 Ir3 C51 107.3(4) .
N6 Ir3 C48 118.3(5) .
N5 Ir3 C48 164.4(4) .
C51 Ir3 C48 65.5(5) .
N6 Ir3 C50 149.1(5) .
N5 Ir3 C50 100.3(4) .
C51 Ir3 C50 39.6(5) .
C48 Ir3 C50 65.1(5) .
N6 Ir3 C49 157.5(5) .
N5 Ir3 C49 125.5(5) .
C51 Ir3 C49 65.6(5) .
C48 Ir3 C49 39.3(6) .
C50 Ir3 C49 38.3(5) .
N6 Ir3 C52 98.2(4) .
N5 Ir3 C52 142.8(4) .
C51 Ir3 C52 39.5(5) .
C48 Ir3 C52 37.8(5) .
C50 Ir3 C52 65.2(5) .
C49 Ir3 C52 64.6(6) .
N6 Ir3 Cl3 87.5(3) .
N5 Ir3 Cl3 84.5(3) .
C51 Ir3 Cl3 159.7(3) .
C48 Ir3 Cl3 98.8(4) .
C50 Ir3 Cl3 123.2(4) .
C49 Ir3 Cl3 94.1(4) .
C52 Ir3 Cl3 132.5(3) .
C1 N1 C5 120.6(9) .
C1 N1 Ir1 124.2(7) .
C5 N1 Ir1 115.2(7) .
C6 N2 C7 119.0(9) .
C6 N2 Ir1 118.2(7) .
C7 N2 Ir1 122.8(6) .
C13 N3 C10 120.0(9) .
C13 N3 Ir2 117.5(7) .
C10 N3 Ir2 122.5(6) .
C18 N4 C14 117.1(9) .
C18 N4 Ir2 126.4(7) .
C14 N4 Ir2 116.4(7) .
C43 N5 C39 118.4(10) .
C43 N5 Ir3 114.3(7) .
C39 N5 Ir3 127.1(8) .
C44 N6 C45 116.7(8) .
C44 N6 Ir3 115.4(7) .
C45 N6 Ir3 127.9(7) .
O3 S1 O1 115.3(7) .
O3 S1 O2 113.1(7) .
O1 S1 O2 115.3(7) .
O3 S1 C58 102.9(8) .
O1 S1 C58 103.6(6) .
O2 S1 C58 104.6(7) .
O6 S2 O4 118.7(9) .
O6 S2 O5 114.0(13) .
O4 S2 O5 110.8(9) .
O6 S2 C59 104.3(8) .
O4 S2 C59 105.8(7) .
O5 S2 C59 101.1(8) .
O9 S3 O7 119.6(8) .
O9 S3 O8 107.2(11) .
O7 S3 O8 115.0(12) .
O9 S3 C60 106.7(11) .
O7 S3 C60 106.9(8) .
O8 S3 C60 99.1(13) .
N1 C1 C2 119.6(10) .
C3 C2 C1 119.2(10) .
C2 C3 C4 119.5(11) .
C3 C4 C5 120.2(11) .
N1 C5 C4 120.9(10) .
N1 C5 C6 115.9(9) .
C4 C5 C6 123.2(10) .
N2 C6 C5 114.6(10) .
C12 C7 C8 119.9(10) .
C12 C7 N2 120.1(10) .
C8 C7 N2 120.0(9) .
C9 C8 C7 118.4(9) .
C10 C9 C8 121.3(10) .
C9 C10 C11 119.4(9) .
C9 C10 N3 121.8(9) .
C11 C10 N3 118.8(9) .
C12 C11 C10 119.5(10) .
C11 C12 C7 121.3(11) .
N3 C13 C14 115.9(10) .
N4 C14 C15 123.0(10) .
N4 C14 C13 113.9(9) .
C15 C14 C13 122.9(10) .
C14 C15 C16 118.3(11) .
C17 C16 C15 119.1(11) .
C16 C17 C18 119.0(11) .
N4 C18 C17 123.4(11) .
C20 C19 C23 108.7(11) .
C20 C19 C24 127.5(11) .
C23 C19 C24 123.8(11) .
C20 C19 Ir1 70.6(7) .
C23 C19 Ir1 70.3(6) .
C24 C19 Ir1 123.9(7) .
C21 C20 C19 108.6(11) .
C21 C20 C25 126.5(12) .
C19 C20 C25 124.1(12) .
C21 C20 Ir1 71.8(7) .
C19 C20 Ir1 71.3(6) .
C25 C20 Ir1 130.9(9) .
C20 C21 C22 108.6(12) .
C20 C21 C26 127.6(13) .
C22 C21 C26 123.7(13) .
C20 C21 Ir1 70.8(7) .
C22 C21 Ir1 69.3(6) .
C26 C21 Ir1 127.1(10) .
C23 C22 C21 107.0(11) .
C23 C22 C27 125.5(13) .
C21 C22 C27 127.2(13) .
C23 C22 Ir1 71.4(6) .
C21 C22 Ir1 71.0(7) .
C27 C22 Ir1 127.8(10) .
C22 C23 C19 106.9(10) .
C22 C23 C28 128.1(11) .
C19 C23 C28 124.9(12) .
C22 C23 Ir1 70.1(7) .
C19 C23 Ir1 70.6(6) .
C28 C23 Ir1 126.1(8) .
C33 C29 C30 109.2(13) .
C33 C29 C34 122.9(18) .
C30 C29 C34 127.5(17) .
C33 C29 Ir2 74.3(8) .
C30 C29 Ir2 70.0(6) .
C34 C29 Ir2 128.4(10) .
C35 C30 C29 131(2) .
C35 C30 C31 127(2) .
C29 C30 C31 102.1(11) .
C35 C30 Ir2 124.5(11) .
C29 C30 Ir2 69.5(7) .
C31 C30 Ir2 69.6(6) .
C32 C31 C30 107.2(12) .
C32 C31 C36 124.1(16) .
C30 C31 C36 128.6(17) .
C32 C31 Ir2 73.1(7) .
C30 C31 Ir2 69.7(7) .
C36 C31 Ir2 126.3(10) .
C33 C32 C31 110.8(14) .
C33 C32 C37 124.2(16) .
C31 C32 C37 124.7(15) .
C33 C32 Ir2 72.4(8) .
C31 C32 Ir2 69.8(7) .
C37 C32 Ir2 129.6(10) .
C29 C33 C32 110.7(16) .
C29 C33 C38 125.3(19) .
C32 C33 C38 124.0(19) .
C29 C33 Ir2 69.7(8) .
C32 C33 Ir2 71.7(8) .
C38 C33 Ir2 125.7(12) .
N5 C39 C40 122.3(12) .
C41 C40 C39 119.4(12) .
C40 C41 C42 122.2(13) .
C41 C42 C43 116.8(12) .
N5 C43 C44 116.4(10) .
N5 C43 C42 120.9(11) .
C44 C43 C42 122.7(11) .
N6 C44 C43 116.8(9) .
C47 C45 N6 122.0(9) 2_755
C47 C45 C46 120.3(9) 2_755
N6 C45 C46 117.5(9) .
C47 C46 C45 118.8(10) .
C45 C47 C46 120.4(10) 2_755
C52 C48 C49 108.7(11) .
C52 C48 C53 125.8(15) .
C49 C48 C53 125.0(14) .
C52 C48 Ir3 72.0(7) .
C49 C48 Ir3 71.0(7) .
C53 C48 Ir3 128.7(9) .
C50 C49 C48 107.8(12) .
C50 C49 C54 125.3(15) .
C48 C49 C54 126.9(14) .
C50 C49 Ir3 70.8(7) .
C48 C49 Ir3 69.7(7) .
C54 C49 Ir3 125.9(12) .
C49 C50 C51 108.2(11) .
C49 C50 C55 126.3(14) .
C51 C50 C55 125.3(13) .
C49 C50 Ir3 70.9(7) .
C51 C50 Ir3 69.1(6) .
C55 C50 Ir3 129.6(10) .
C52 C51 C50 106.6(11) .
C52 C51 C56 126.2(14) .
C50 C51 C56 126.9(13) .
C52 C51 Ir3 71.6(7) .
C50 C51 Ir3 71.3(7) .
C56 C51 Ir3 127.5(9) .
C48 C52 C57 126.8(13) .
C48 C52 C51 108.6(12) .
C57 C52 C51 124.5(13) .
C48 C52 Ir3 70.3(8) .
C57 C52 Ir3 129.6(10) .
C51 C52 Ir3 68.9(7) .
F1 C58 F3 108.7(12) .
F1 C58 F2 106.2(13) .
F3 C58 F2 106.3(14) .
F1 C58 S1 113.6(11) .
F3 C58 S1 109.9(11) .
F2 C58 S1 111.9(11) .
F6 C59 F5 107.0(13) .
F6 C59 F4 106.2(13) .
F5 C59 F4 104.1(13) .
F6 C59 S2 113.1(12) .
F5 C59 S2 113.2(10) .
F4 C59 S2 112.5(10) .
F7 C60 F8 109.8(19) .
F7 C60 F9 107(2) .
F8 C60 F9 107.4(17) .
F7 C60 S3 115.3(14) .
F8 C60 S3 113.8(19) .
F9 C60 S3 103.1(17) .
Cl5 C61 Cl4 129(4) .
C63 C62 C67 120.0 .
C63 C62 C68 119(2) .
C67 C62 C68 121(2) .
C64 C63 C62 120.0 .
C65 C64 C63 120.0 .
C66 C65 C64 120.0 .
C65 C66 C67 120.0 .
C62 C67 C66 120.0 .

loop_
_geom_bond_atom_site_label_1
_geom_bond_atom_site_label_2
_geom_bond_distance
_geom_bond_site_symmetry_2
Ir1 N2 2.081(9) .
Ir1 N1 2.094(8) .
Ir1 C22 2.151(11) .
Ir1 C20 2.163(11) .
Ir1 C23 2.169(11) .
Ir1 C19 2.172(11) .
Ir1 C21 2.175(11) .
Ir1 Cl1 2.392(3) .
Ir2 N3 2.083(8) .
Ir2 N4 2.086(9) .
Ir2 C29 2.118(11) .
Ir2 C31 2.124(11) .
Ir2 C30 2.125(12) .
Ir2 C32 2.165(12) .
Ir2 C33 2.174(14) .
Ir2 Cl2 2.385(3) .
Ir3 N6 2.080(8) .
Ir3 N5 2.095(9) .
Ir3 C51 2.139(13) .
Ir3 C48 2.152(13) .
Ir3 C50 2.168(11) .
Ir3 C49 2.170(12) .
Ir3 C52 2.174(12) .
Ir3 Cl3 2.382(3) .
N1 C1 1.335(13) .
N1 C5 1.340(13) .
N2 C6 1.294(13) .
N2 C7 1.442(13) .
N3 C13 1.296(13) .
N3 C10 1.430(12) .
N4 C18 1.340(14) .
N4 C14 1.348(13) .
N5 C43 1.352(13) .
N5 C39 1.357(14) .
N6 C44 1.331(14) .
N6 C45 1.406(12) .
S1 O3 1.434(12) .
S1 O1 1.439(10) .
S1 O2 1.446(10) .
S1 C58 1.800(16) .
S2 O6 1.367(14) .
S2 O4 1.389(9) .
S2 O5 1.435(16) .
S2 C59 1.773(15) .
S3 O9 1.362(13) .
S3 O7 1.395(12) .
S3 O8 1.422(16) .
S3 C60 1.77(2) .
F1 C58 1.303(15) .
F2 C58 1.343(19) .
F3 C58 1.337(17) .
F4 C59 1.330(16) .
F5 C59 1.318(17) .
F6 C59 1.286(17) .
F7 C60 1.29(2) .
F8 C60 1.34(3) .
F9 C60 1.40(3) .
C1 C2 1.443(15) .
C2 C3 1.344(18) .
C3 C4 1.375(16) .
C4 C5 1.379(14) .
C5 C6 1.447(14) .
C7 C12 1.362(15) .
C7 C8 1.389(14) .
C8 C9 1.381(13) .
C9 C10 1.355(14) .
C10 C11 1.397(16) .
C11 C12 1.350(15) .
C13 C14 1.456(14) .
C14 C15 1.382(15) .
C15 C16 1.389(16) .
C16 C17 1.371(18) .
C17 C18 1.374(17) .
C19 C20 1.415(17) .
C19 C23 1.454(15) .
C19 C24 1.499(17) .
C20 C21 1.390(18) .
C20 C25 1.511(16) .
C21 C22 1.469(17) .
C21 C26 1.52(2) .
C22 C23 1.425(18) .
C22 C27 1.504(18) .
C23 C28 1.491(18) .
C29 C33 1.33(2) .
C29 C30 1.47(2) .
C29 C34 1.56(2) .
C30 C35 1.42(2) .
C30 C31 1.48(2) .
C31 C32 1.366(19) .
C31 C36 1.48(2) .
C32 C33 1.34(2) .
C32 C37 1.55(2) .
C33 C38 1.53(3) .
C39 C40 1.362(18) .
C40 C41 1.316(18) .
C41 C42 1.385(18) .
C42 C43 1.415(17) .
C43 C44 1.395(15) .
C45 C47 1.365(14) 2_755
C45 C46 1.418(14) .
C46 C47 1.400(14) .
C47 C45 1.364(14) 2_755
C48 C52 1.401(19) .
C48 C49 1.45(2) .
C48 C53 1.490(17) .
C49 C50 1.423(18) .
C49 C54 1.46(2) .
C50 C51 1.46(2) .
C50 C55 1.511(19) .
C51 C52 1.458(17) .
C51 C56 1.518(18) .
C52 C57 1.45(2) .
C61 Cl5 1.63(5) .
C61 Cl4 1.69(5) .
C62 C63 1.373(8) .
C62 C67 1.373(8) .
C62 C68 1.461(18) .
C63 C64 1.373(8) .
C64 C65 1.373(8) .
C65 C66 1.373(8) .
C66 C67 1.373(8) .

loop_
_geom_torsion_atom_site_label_1
_geom_torsion_atom_site_label_2
_geom_torsion_atom_site_label_3
_geom_torsion_atom_site_label_4
_geom_torsion
_geom_torsion_site_symmetry_1
_geom_torsion_site_symmetry_4
C5 N1 C1 C2 1.1(15) . .
Ir1 N1 C1 C2 -179.1(8) . .
N1 C1 C2 C3 -2.7(17) . .
C1 C2 C3 C4 2.9(18) . .
C2 C3 C4 C5 -1.7(17) . .
C1 N1 C5 C4 0.1(15) . .
Ir1 N1 C5 C4 -179.7(7) . .
C1 N1 C5 C6 178.0(9) . .
Ir1 N1 C5 C6 -1.8(11) . .
C3 C4 C5 N1 0.1(15) . .
C3 C4 C5 C6 -177.7(10) . .
C7 N2 C6 C5 -178.5(8) . .
Ir1 N2 C6 C5 3.1(11) . .
N1 C5 C6 N2 -0.8(13) . .
C4 C5 C6 N2 177.1(9) . .
C6 N2 C7 C12 125.5(11) . .
Ir1 N2 C7 C12 -56.2(12) . .
C6 N2 C7 C8 -51.9(13) . .
Ir1 N2 C7 C8 126.4(8) . .
C12 C7 C8 C9 2.9(14) . .
N2 C7 C8 C9 -179.7(8) . .
C7 C8 C9 C10 -2.9(14) . .
C8 C9 C10 C11 2.6(15) . .
C8 C9 C10 N3 -178.6(9) . .
C13 N3 C10 C9 -48.8(14) . .
Ir2 N3 C10 C9 130.0(8) . .
C13 N3 C10 C11 130.1(11) . .
Ir2 N3 C10 C11 -51.1(12) . .
C9 C10 C11 C12 -2.1(17) . .
N3 C10 C11 C12 179.0(10) . .
C10 C11 C12 C7 2.1(18) . .
C8 C7 C12 C11 -2.5(17) . .
N2 C7 C12 C11 -179.9(10) . .
C10 N3 C13 C14 -176.4(9) . .
Ir2 N3 C13 C14 4.8(13) . .
C18 N4 C14 C15 -2.8(18) . .
Ir2 N4 C14 C15 -179.9(10) . .
C18 N4 C14 C13 172.5(10) . .
Ir2 N4 C14 C13 -4.6(13) . .
N3 C13 C14 N4 -0.1(15) . .
N3 C13 C14 C15 175.2(11) . .
N4 C14 C15 C16 3(2) . .
C13 C14 C15 C16 -171.6(12) . .
C14 C15 C16 C17 -2(2) . .
C15 C16 C17 C18 0(2) . .
C14 N4 C18 C17 0.9(19) . .
Ir2 N4 C18 C17 177.6(10) . .
C16 C17 C18 N4 1(2) . .
C23 C19 C20 C21 2.3(13) . .
C24 C19 C20 C21 -179.1(11) . .
Ir1 C19 C20 C21 62.5(8) . .
C23 C19 C20 C25 172.5(11) . .
C24 C19 C20 C25 -8.9(18) . .
Ir1 C19 C20 C25 -127.3(12) . .
C23 C19 C20 Ir1 -60.2(7) . .
C24 C19 C20 Ir1 118.4(11) . .
C19 C20 C21 C22 -3.1(13) . .
C25 C20 C21 C22 -173.0(12) . .
Ir1 C20 C21 C22 59.1(8) . .
C19 C20 C21 C26 175.2(13) . .
C25 C20 C21 C26 5(2) . .
Ir1 C20 C21 C26 -122.6(14) . .
C19 C20 C21 Ir1 -62.2(8) . .
C25 C20 C21 Ir1 127.9(13) . .
C20 C21 C22 C23 2.7(13) . .
C26 C21 C22 C23 -175.7(12) . .
Ir1 C21 C22 C23 62.8(8) . .
C20 C21 C22 C27 176.3(13) . .
C26 C21 C22 C27 -2(2) . .
Ir1 C21 C22 C27 -123.6(14) . .
C20 C21 C22 Ir1 -60.1(9) . .
C26 C21 C22 Ir1 121.5(13) . .
C21 C22 C23 C19 -1.3(12) . .
C27 C22 C23 C19 -175.0(12) . .
Ir1 C22 C23 C19 61.3(7) . .
C21 C22 C23 C28 176.7(11) . .
C27 C22 C23 C28 3(2) . .
Ir1 C22 C23 C28 -120.7(11) . .
C21 C22 C23 Ir1 -62.5(8) . .
C27 C22 C23 Ir1 123.7(13) . .
C20 C19 C23 C22 -0.6(12) . .
C24 C19 C23 C22 -179.2(10) . .
Ir1 C19 C23 C22 -61.0(7) . .
C20 C19 C23 C28 -178.6(10) . .
C24 C19 C23 C28 2.7(16) . .
Ir1 C19 C23 C28 121.0(11) . .
C20 C19 C23 Ir1 60.4(8) . .
C24 C19 C23 Ir1 -118.3(10) . .
C33 C29 C30 C35 177.1(16) . .
C34 C29 C30 C35 5(2) . .
Ir2 C29 C30 C35 -118.5(16) . .
C33 C29 C30 C31 -1.9(13) . .
C34 C29 C30 C31 -173.8(13) . .
Ir2 C29 C30 C31 62.6(7) . .
C33 C29 C30 Ir2 -64.4(10) . .
C34 C29 C30 Ir2 123.6(14) . .
C35 C30 C31 C32 -177.5(14) . .
C29 C30 C31 C32 1.5(12) . .
Ir2 C30 C31 C32 64.0(8) . .
C35 C30 C31 C36 -2(2) . .
C29 C30 C31 C36 176.7(14) . .
Ir2 C30 C31 C36 -120.9(14) . .
C35 C30 C31 Ir2 118.5(15) . .
C29 C30 C31 Ir2 -62.5(7) . .
C30 C31 C32 C33 -0.7(14) . .
C36 C31 C32 C33 -176.1(13) . .
Ir2 C31 C32 C33 61.1(10) . .
C30 C31 C32 C37 173.5(12) . .
C36 C31 C32 C37 -2(2) . .
Ir2 C31 C32 C37 -124.8(13) . .
C30 C31 C32 Ir2 -61.7(8) . .
C36 C31 C32 Ir2 122.8(13) . .
C30 C29 C33 C32 1.6(16) . .
C34 C29 C33 C32 174.0(13) . .
Ir2 C29 C33 C32 -60.1(10) . .
C30 C29 C33 C38 -178.3(14) . .
C34 C29 C33 C38 -6(2) . .
Ir2 C29 C33 C38 120.0(16) . .
C30 C29 C33 Ir2 61.7(8) . .
C34 C29 C33 Ir2 -125.9(14) . .
C31 C32 C33 C29 -0.6(17) . .
C37 C32 C33 C29 -174.8(12) . .
Ir2 C32 C33 C29 58.9(10) . .
C31 C32 C33 C38 179.3(14) . .
C37 C32 C33 C38 5(2) . .
Ir2 C32 C33 C38 -121.2(16) . .
C31 C32 C33 Ir2 -59.5(9) . .
C37 C32 C33 Ir2 126.3(13) . .
C43 N5 C39 C40 1.4(18) . .
Ir3 N5 C39 C40 174.9(10) . .
N5 C39 C40 C41 1(2) . .
C39 C40 C41 C42 -1(2) . .
C40 C41 C42 C43 -1(2) . .
C39 N5 C43 C44 175.3(11) . .
Ir3 N5 C43 C44 0.9(14) . .
C39 N5 C43 C42 -3.2(17) . .
Ir3 N5 C43 C42 -177.5(10) . .
C41 C42 C43 N5 3(2) . .
C41 C42 C43 C44 -175.3(13) . .
C45 N6 C44 C43 -173.6(10) . .
Ir3 N6 C44 C43 4.3(14) . .
N5 C43 C44 N6 -3.5(17) . .
C42 C43 C44 N6 174.9(12) . .
C44 N6 C45 C47 -49.3(14) . 2_755
Ir3 N6 C45 C47 133.0(9) . 2_755
C44 N6 C45 C46 135.0(11) . .
Ir3 N6 C45 C46 -42.6(13) . .
C47 C45 C46 C47 7.6(14) 2_755 .
N6 C45 C46 C47 -176.7(9) . .
C45 C46 C47 C45 -0.7(14) . 2_755
C52 C48 C49 C50 -1.6(15) . .
C53 C48 C49 C50 -174.7(12) . .
Ir3 C48 C49 C50 60.8(9) . .
C52 C48 C49 C54 177.3(15) . .
C53 C48 C49 C54 4(2) . .
Ir3 C48 C49 C54 -120.3(16) . .
C52 C48 C49 Ir3 -62.4(9) . .
C53 C48 C49 Ir3 124.5(13) . .
C48 C49 C50 C51 -0.8(15) . .
C54 C49 C50 C51 -179.7(14) . .
Ir3 C49 C50 C51 59.3(9) . .
C48 C49 C50 C55 174.2(13) . .
C54 C49 C50 C55 -5(2) . .
Ir3 C49 C50 C55 -125.6(15) . .
C48 C49 C50 Ir3 -60.1(9) . .
C54 C49 C50 Ir3 121.0(16) . .
C49 C50 C51 C52 2.8(14) . .
C55 C50 C51 C52 -172.3(13) . .
Ir3 C50 C51 C52 63.3(8) . .
C49 C50 C51 C56 176.2(13) . .
C55 C50 C51 C56 1(2) . .
Ir3 C50 C51 C56 -123.3(13) . .
C49 C50 C51 Ir3 -60.4(9) . .
C55 C50 C51 Ir3 124.4(14) . .
C49 C48 C52 C57 -172.9(13) . .
C53 C48 C52 C57 0(2) . .
Ir3 C48 C52 C57 125.3(13) . .
C49 C48 C52 C51 3.4(14) . .
C53 C48 C52 C51 176.4(12) . .
Ir3 C48 C52 C51 -58.4(8) . .
C49 C48 C52 Ir3 61.8(9) . .
C53 C48 C52 Ir3 -125.2(13) . .
C50 C51 C52 C48 -3.9(14) . .
C56 C51 C52 C48 -177.3(12) . .
Ir3 C51 C52 C48 59.2(9) . .
C50 C51 C52 C57 172.6(12) . .
C56 C51 C52 C57 -1(2) . .
Ir3 C51 C52 C57 -124.3(13) . .
C50 C51 C52 Ir3 -63.1(9) . .
C56 C51 C52 Ir3 123.5(13) . .
O3 S1 C58 F1 60.1(13) . .
O1 S1 C58 F1 -179.5(12) . .
O2 S1 C58 F1 -58.3(14) . .
O3 S1 C58 F3 -61.9(12) . .
O1 S1 C58 F3 58.5(12) . .
O2 S1 C58 F3 179.7(11) . .
O3 S1 C58 F2 -179.7(10) . .
O1 S1 C58 F2 -59.3(11) . .
O2 S1 C58 F2 61.8(11) . .
O6 S2 C59 F6 -65.0(16) . .
O4 S2 C59 F6 61.0(14) . .
O5 S2 C59 F6 176.6(14) . .
O6 S2 C59 F5 173.1(13) . .
O4 S2 C59 F5 -60.9(12) . .
O5 S2 C59 F5 54.6(14) . .
O6 S2 C59 F4 55.5(14) . .
O4 S2 C59 F4 -178.6(10) . .
O5 S2 C59 F4 -63.0(14) . .
O9 S3 C60 F7 47(3) . .
O7 S3 C60 F7 176(2) . .
O8 S3 C60 F7 -64(3) . .
O9 S3 C60 F8 175.0(16) . .
O7 S3 C60 F8 -56(2) . .
O8 S3 C60 F8 64(2) . .
O9 S3 C60 F9 -69.0(15) . .
O7 S3 C60 F9 60.0(17) . .
O8 S3 C60 F9 179.8(16) . .
C67 C62 C63 C64 0.0 . .
C68 C62 C63 C64 176.1(18) . .
C62 C63 C64 C65 0.0 . .
C63 C64 C65 C66 0.0 . .
C64 C65 C66 C67 0.0 . .
C63 C62 C67 C66 0.0 . .
C68 C62 C67 C66 -176.0(19) . .
C65 C66 C67 C62 0.0 . .

loop_
_platon_squeeze_void_nr
_platon_squeeze_void_average_x
_platon_squeeze_void_average_y
_platon_squeeze_void_average_z
_platon_squeeze_void_volume
_platon_squeeze_void_count_electrons
1 0.000 0.000 0.000 41.5 -0.4
2 0.819 0.070 0.233 150.6 33.4
3 0.181 0.070 0.267 150.6 36.3
4 1.000 0.000 0.500 41.4 0.5
5 0.819 -0.070 0.733 150.5 33.8
6 0.181 -0.070 0.767 150.6 34.0
7 0.319 0.430 0.733 150.4 33.9
8 0.681 0.430 0.767 150.6 34.0
9 0.500 0.500 0.500 41.5 0.5
10 0.500 0.500 1.000 41.5 -0.4
11 0.319 0.570 0.233 150.6 33.4
12 0.681 0.570 0.267 150.6 36.3
